data_2210324
loop_
_publ_author_name
'Meng, Xiang-Gao'
'Mei, Fu-Sheng'
'Liao, Zhan-Ru'

_publ_section_title
;
 Bis(benzimidazol-2-ylmethyl)amine--ethanol--water (2/1/2)
;
_journal_coeditor_code LH2150
_journal_issue 9
_journal_name_full 'Acta Crystallographica Section E'
_journal_page_first o3989
_journal_page_last o3991
_journal_paper_doi 10.1107/S1600536806032296
_journal_volume 62
_journal_year 2006
_chemical_formula_iupac '2C16 H15 N5, C2 H6 O, 2H2 O'
_chemical_formula_moiety '2C16 H15 N5, C2 H6 O, 2H2 O'
_chemical_formula_sum 'C34 H40 N10 O3'
_chemical_formula_weight 636.76
_chemical_name_systematic
;
Bis(benzimidazol-2-yl-methyl)amine--ethanol--water (2/2/1)
;
_space_group_IT_number 2
_symmetry_cell_setting triclinic
_symmetry_space_group_name_Hall '-P 1'
_symmetry_space_group_name_H-M 'P -1'
_atom_sites_solution_hydrogens geom
_atom_sites_solution_primary direct
_atom_sites_solution_secondary difmap
_audit_creation_method SHELXL-97
_cell_angle_alpha 92.724(2)
_cell_angle_beta 104.845(2)
_cell_angle_gamma 90.376(2)
_cell_formula_units_Z 2
_cell_length_a 8.6345(8)
_cell_length_b 14.0418(13)
_cell_length_c 14.2810(13)
_cell_measurement_reflns_used 3450
_cell_measurement_temperature 292(2)
_cell_measurement_theta_max 21.15
_cell_measurement_theta_min 2.44
_cell_volume 1671.5(3)
_computing_cell_refinement SMART
_computing_data_collection 'SMART (Bruker, 2001)'
_computing_data_reduction 'SAINT-Plus (Bruker, 2001)'
_computing_molecular_graphics 'PLATON (Spek, 2003)'
_computing_publication_material PLATON
_computing_structure_refinement 'SHELXL97 (Sheldrick, 1997)'
_computing_structure_solution 'SHELXS97 (Sheldrick, 1997)'
_diffrn_ambient_temperature 292(2)
_diffrn_measured_fraction_theta_full 0.984
_diffrn_measured_fraction_theta_max 0.984
_diffrn_measurement_device_type 'Bruker SMART APEX CCD area-detector'
_diffrn_measurement_method '\w '
_diffrn_radiation_monochromator graphite
_diffrn_radiation_source 'fine focus sealed Siemens Mo tube'
_diffrn_radiation_type 'Mo k\a'
_diffrn_radiation_wavelength 0.71073
_diffrn_reflns_av_R_equivalents 0.0264
_diffrn_reflns_av_sigmaI/netI 0.0471
_diffrn_reflns_limit_h_max 11
_diffrn_reflns_limit_h_min -10
_diffrn_reflns_limit_k_max 17
_diffrn_reflns_limit_k_min -17
_diffrn_reflns_limit_l_max 18
_diffrn_reflns_limit_l_min -18
_diffrn_reflns_number 14144
_diffrn_reflns_theta_full 27.00
_diffrn_reflns_theta_max 27.00
_diffrn_reflns_theta_min 2.02
_exptl_absorpt_coefficient_mu 0.085
_exptl_absorpt_correction_type none
_exptl_crystal_colour colorless
_exptl_crystal_density_diffrn 1.265
_exptl_crystal_density_method 'not measured'
_exptl_crystal_description block
_exptl_crystal_F_000 676
_exptl_crystal_size_max 0.30
_exptl_crystal_size_mid 0.20
_exptl_crystal_size_min 0.20
_refine_diff_density_max 0.248
_refine_diff_density_min -0.223
_refine_ls_extinction_method none
_refine_ls_goodness_of_fit_ref 1.034
_refine_ls_hydrogen_treatment mixed
_refine_ls_matrix_type full
_refine_ls_number_parameters 509
_refine_ls_number_reflns 7160
_refine_ls_number_restraints 43
_refine_ls_restrained_S_all 1.043
_refine_ls_R_factor_all 0.1044
_refine_ls_R_factor_gt 0.0594
_refine_ls_shift/su_max 0.000
_refine_ls_shift/su_mean 0.000
_refine_ls_structure_factor_coef Fsqd
_refine_ls_weighting_details 'calc w=1/[\s^2^(Fo^2^)+(0.0783P)^2^] where P=(Fo^2^+2Fc^2^)/3'
_refine_ls_weighting_scheme calc
_refine_ls_wR_factor_gt 0.1469
_refine_ls_wR_factor_ref 0.1670
_reflns_number_gt 4258
_reflns_number_total 7160
_reflns_threshold_expression I>2\s(I)
_cod_data_source_file lh2150.cif
_cod_data_source_block I
_cod_depositor_comments
;
The following automatic conversions were performed:
'_symmetry_cell_setting' value 'Triclinic' changed to 'triclinic'
according to '/home/saulius/struct/CIF-dictionaries/cif_core.dic'
dictionary named 'cif_core.dic' version 2.4.1 from 2010-06-29.

Automatic conversion script
Id: cif_fix_enum 1527 2010-12-29 10:47:43Z saulius 

The following automatic conversions were performed:

'_symmetry_cell_setting' value 'Triclinic' changed to 'triclinic'
according to /home/saulius/struct/CIF-dictionaries/cif_core.dic
dictionary named 'cif_core.dic' version 2.4.1 from 2010-06-29.

Automatic conversion script
Id: cif_fix_values 1715 2011-07-08 13:25:40Z adriana 
;
_cod_database_code 2210324
_cod_database_fobs_code 2210324

loop_
_symmetry_equiv_pos_as_xyz
'x, y, z'
'-x, -y, -z'

loop_
_atom_site_type_symbol
_atom_site_label
_atom_site_fract_x
_atom_site_fract_y
_atom_site_fract_z
_atom_site_U_iso_or_equiv
_atom_site_adp_type
_atom_site_calc_flag
_atom_site_refinement_flags
_atom_site_occupancy
_atom_site_disorder_assembly
_atom_site_disorder_group
C C1 0.7417(3) 0.14850(17) 0.22238(15) 0.0724(7) Uani d D 1 . .
H H1A 0.6310 0.1674 0.2125 0.087 Uiso calc PR 0.72 A 1
H H1B 0.7619 0.0974 0.2670 0.087 Uiso calc PR 0.72 A 1
H H1C 0.7898 0.0938 0.2570 0.087 Uiso d PR 0.28 A 2
H H1D 0.6455 0.1616 0.2436 0.087 Uiso d PR 0.28 A 2
C C2 0.8515(2) 0.23024(15) 0.26044(14) 0.0539(5) Uani d . 1 . .
C C3 1.0006(2) 0.33418(16) 0.36639(14) 0.0543(5) Uani d . 1 D .
C C4 1.0809(3) 0.39114(19) 0.44596(16) 0.0711(7) Uani d . 1 . .
H H4 1.0609 0.3859 0.5065 0.085 Uiso calc R 1 . .
C C5 1.1912(3) 0.4554(2) 0.43150(18) 0.0819(8) Uani d . 1 . .
H H5 1.2465 0.4954 0.4832 0.098 Uiso calc R 1 . .
C C6 1.2225(3) 0.46250(19) 0.34129(18) 0.0789(7) Uani d . 1 . .
H H6 1.2997 0.5062 0.3344 0.095 Uiso calc R 1 . .
C C7 1.1426(3) 0.40674(17) 0.26260(17) 0.0673(6) Uani d . 1 . .
H H7 1.1641 0.4121 0.2025 0.081 Uiso calc R 1 . .
C C8 1.0286(2) 0.34183(15) 0.27497(14) 0.0539(5) Uani d . 1 D .
C C10 0.7484(3) 0.00437(18) -0.00260(17) 0.0627(6) Uani d D 1 . .
C C11 0.7633(2) -0.06785(16) -0.13562(17) 0.0588(6) Uani d . 1 . .
C C12 0.7568(3) -0.13255(17) -0.21366(19) 0.0707(7) Uani d . 1 D .
H H12 0.7181 -0.1945 -0.2140 0.085 Uiso calc R 1 . .
C C13 0.8095(3) -0.1017(2) -0.28977(19) 0.0774(7) Uani d . 1 . .
H H13 0.8068 -0.1438 -0.3424 0.093 Uiso calc R 1 D .
C C14 0.8661(3) -0.0101(2) -0.29050(18) 0.0805(7) Uani d . 1 D .
H H14 0.9005 0.0084 -0.3437 0.097 Uiso calc R 1 . .
C C15 0.8731(3) 0.05477(18) -0.21423(17) 0.0715(7) Uani d . 1 . .
H H15 0.9113 0.1168 -0.2148 0.086 Uiso calc R 1 D .
C C16 0.8213(2) 0.02433(16) -0.13708(15) 0.0564(5) Uani d . 1 D .
C C17 0.1471(3) 0.46105(17) 0.92162(15) 0.0677(6) Uani d D 1 . .
H H17A 0.0459 0.4898 0.9231 0.081 Uiso calc PR 0.74 B 1
H H17B 0.1839 0.4887 0.8700 0.081 Uiso calc PR 0.74 B 1
H H17C 0.0398 0.4657 0.9307 0.081 Uiso d PR 0.26 B 2
H H17D 0.1583 0.5075 0.8756 0.081 Uiso d PR 0.26 B 2
C C18 0.2665(2) 0.48370(15) 1.01603(14) 0.0527(5) Uani d . 1 G .
C C19 0.4034(2) 0.55541(15) 1.14720(14) 0.0493(5) Uani d . 1 G .
C C20 0.4680(3) 0.61874(16) 1.22505(15) 0.0596(6) Uani d . 1 . .
H H20 0.4264 0.6793 1.2287 0.072 Uiso calc R 1 . .
C C21 0.5945(3) 0.58980(18) 1.29634(16) 0.0676(6) Uani d . 1 . .
H H21 0.6398 0.6314 1.3490 0.081 Uiso calc R 1 . .
C C22 0.6563(3) 0.4993(2) 1.29136(16) 0.0738(7) Uani d . 1 . .
H H22 0.7422 0.4816 1.3410 0.089 Uiso calc R 1 . .
C C23 0.5947(3) 0.43566(17) 1.21587(16) 0.0667(6) Uani d . 1 . .
H H23 0.6365 0.3750 1.2132 0.080 Uiso calc R 1 . .
C C24 0.4677(2) 0.46493(15) 1.14340(14) 0.0506(5) Uani d . 1 G .
C C25 0.0368(3) 0.33708(19) 0.80046(17) 0.0846(8) Uani d D 1 . .
H H25A 0.0286 0.3943 0.7641 0.102 Uiso calc PR 0.74 C 1
H H25B -0.0712 0.3161 0.7987 0.102 Uiso calc PR 0.74 C 1
H H25C 0.0033 0.3896 0.7586 0.102 Uiso d PR 0.26 C 2
H H25D -0.0551 0.3122 0.8196 0.102 Uiso d PR 0.26 C 2
C C26 0.1127(3) 0.26168(16) 0.75121(15) 0.0603(6) Uani d . 1 G .
C C27 0.1663(3) 0.16088(16) 0.64759(14) 0.0577(6) Uani d . 1 G .
C C28 0.1658(3) 0.10062(19) 0.56704(16) 0.0763(7) Uani d . 1 . .
H H28 0.0804 0.0992 0.5119 0.092 Uiso calc R 1 . .
C C29 0.2961(3) 0.0434(2) 0.57182(19) 0.0823(8) Uani d . 1 . .
H H29 0.2986 0.0025 0.5190 0.099 Uiso calc R 1 . .
C C30 0.4235(3) 0.04543(19) 0.6538(2) 0.0786(7) Uani d . 1 . .
H H30 0.5103 0.0064 0.6543 0.094 Uiso calc R 1 . .
C C31 0.4255(3) 0.10314(17) 0.73403(17) 0.0683(6) Uani d . 1 . .
H H31 0.5114 0.1039 0.7889 0.082 Uiso calc R 1 . .
C C32 0.2941(3) 0.16034(15) 0.72993(15) 0.0555(5) Uani d . 1 G .
C C33 0.5105(4) 0.2601(3) 0.4599(3) 0.1641(18) Uani d D 1 . .
H H33A 0.5366 0.3104 0.4230 0.246 Uiso calc R 1 . .
H H33B 0.4179 0.2770 0.4821 0.246 Uiso calc R 1 . .
H H33C 0.4883 0.2023 0.4198 0.246 Uiso calc R 1 . .
C C34 0.6403(4) 0.2464(3) 0.5399(2) 0.1221(12) Uani d D 1 . .
H H34A 0.6591 0.3044 0.5813 0.147 Uiso calc R 1 . .
H H34B 0.6123 0.1960 0.5771 0.147 Uiso calc R 1 . .
O O3 0.7805(2) 0.22288(18) 0.51491(11) 0.1016(7) Uani d D 1 . .
H H3 0.856(3) 0.224(3) 0.5647(16) 0.152 Uiso d D 1 . .
C C9 0.7059(4) 0.0236(3) 0.0915(3) 0.0543(11) Uani d PDU 0.72 D 1
H H9A 0.5905 0.0236 0.0815 0.065 Uiso calc PR 0.72 D 1
H H9B 0.7501 -0.0246 0.1367 0.065 Uiso calc PR 0.72 D 1
N N1 0.7752(5) 0.1175(3) 0.1285(3) 0.0685(11) Uani d PDU 0.72 D 1
H H1 0.8752(16) 0.122(3) 0.130(2) 0.082 Uiso d PD 0.72 E 1
N N1' 0.6810(12) 0.1156(7) 0.1233(6) 0.079(3) Uani d PDU 0.28 D 2
H H1' 0.758(11) 0.150(5) 0.114(7) 0.094 Uiso d PD 0.28 F 2
N N2 0.8873(2) 0.26188(14) 0.35446(12) 0.0572(5) Uani d D 1 . .
H H2 0.842(2) 0.2459(15) 0.3987(12) 0.069 Uiso d D 1 . .
N N3 0.9316(2) 0.27621(13) 0.20946(11) 0.0573(5) Uani d . 1 . .
N N4 0.7182(2) -0.07883(14) -0.04992(15) 0.0691(5) Uani d . 1 D .
N N5 0.8105(2) 0.06918(13) -0.05078(13) 0.0611(5) Uani d D 1 D .
H H5A 0.834(3) 0.1274(8) -0.0344(16) 0.073 Uiso d D 1 . .
N N6 0.1224(5) 0.3611(3) 0.9010(3) 0.0658(11) Uani d PDU 0.74 G 1
H H6A 0.066(4) 0.349(2) 0.941(2) 0.079 Uiso d P 0.74 H 1
C C9' 0.7750(13) 0.0377(10) 0.1036(6) 0.071(3) Uani d PDU 0.28 D 2
H H9C 0.7536 -0.0159 0.1391 0.086 Uiso calc PR 0.28 D 2
H H9D 0.8871 0.0555 0.1290 0.086 Uiso calc PR 0.28 D 2
N N6' 0.1751(17) 0.3730(10) 0.8758(9) 0.084(4) Uani d PDU 0.26 G 2
H H6' 0.201(9) 0.326(6) 0.926(7) 0.101 Uiso d PD 0.26 I 2
N N7 0.2762(2) 0.56541(12) 1.06636(12) 0.0551(4) Uani d . 1 . .
N N8 0.3773(2) 0.42056(13) 1.05850(12) 0.0569(5) Uani d D 1 . .
H H8 0.389(3) 0.3632(9) 1.0350(15) 0.068 Uiso d D 1 . .
N N9 0.0531(2) 0.22579(14) 0.66325(12) 0.0626(5) Uani d . 1 . .
N N10 0.2550(2) 0.22472(13) 0.79521(12) 0.0596(5) Uani d D 1 . .
H H10 0.308(2) 0.2417(15) 0.8538(9) 0.072 Uiso d D 1 . .
O O1 0.4575(2) 0.23062(11) 0.99904(13) 0.0745(5) Uani d D 1 . .
H H1E 0.400(2) 0.1872(15) 1.010(2) 0.112 Uiso d D 1 . .
H H1F 0.5547(12) 0.2190(18) 1.0184(19) 0.112 Uiso d D 1 . .
O O2 0.1024(4) 0.7317(2) 0.99682(19) 0.0689(7) Uani d PD 0.79 J 1
H H2A 0.147(5) 0.6839(17) 1.0226(19) 0.103 Uiso d PD 0.79 K 1
H H2B 0.097(4) 0.731(2) 0.9374(9) 0.103 Uiso d PD 0.79 L 1
O O2' 0.2037(14) 0.7402(8) 0.9979(8) 0.071(3) Uani d PD 0.21 M 2
H H2C 0.137(15) 0.769(8) 1.020(11) 0.106 Uiso d PD 0.21 N 2
H H2D 0.224(16) 0.687(4) 1.018(9) 0.106 Uiso d PD 0.21 O 2

loop_
_atom_site_aniso_label
_atom_site_aniso_U_11
_atom_site_aniso_U_22
_atom_site_aniso_U_33
_atom_site_aniso_U_12
_atom_site_aniso_U_13
_atom_site_aniso_U_23
C1 0.0939(18) 0.0724(16) 0.0489(13) -0.0093(14) 0.0159(12) -0.0020(11)
C2 0.0577(13) 0.0615(14) 0.0432(11) 0.0091(11) 0.0140(10) 0.0020(10)
C3 0.0518(12) 0.0655(14) 0.0459(12) 0.0068(11) 0.0132(9) 0.0019(10)
C4 0.0729(15) 0.0894(18) 0.0503(13) -0.0021(14) 0.0159(12) -0.0018(12)
C5 0.0842(18) 0.091(2) 0.0627(16) -0.0149(16) 0.0066(13) -0.0033(14)
C6 0.0741(17) 0.0871(19) 0.0743(17) -0.0142(14) 0.0157(14) 0.0133(14)
C7 0.0698(15) 0.0779(17) 0.0577(14) 0.0045(13) 0.0206(12) 0.0150(12)
C8 0.0579(13) 0.0611(14) 0.0429(11) 0.0129(11) 0.0120(10) 0.0071(10)
C10 0.0641(14) 0.0620(15) 0.0648(14) 0.0108(12) 0.0211(11) 0.0066(12)
C11 0.0466(12) 0.0613(15) 0.0678(14) 0.0078(10) 0.0143(10) -0.0015(12)
C12 0.0559(14) 0.0607(15) 0.0893(18) 0.0049(11) 0.0104(13) -0.0141(14)
C13 0.0628(15) 0.092(2) 0.0726(17) 0.0099(14) 0.0127(13) -0.0212(15)
C14 0.0785(17) 0.100(2) 0.0637(16) 0.0028(16) 0.0209(13) -0.0094(15)
C15 0.0779(16) 0.0708(16) 0.0659(15) -0.0071(13) 0.0205(13) -0.0038(13)
C16 0.0529(12) 0.0583(14) 0.0553(13) 0.0042(10) 0.0103(10) -0.0050(11)
C17 0.0680(15) 0.0756(17) 0.0528(13) -0.0087(12) 0.0046(11) -0.0034(12)
C18 0.0498(12) 0.0585(13) 0.0497(12) -0.0004(10) 0.0129(9) 0.0013(10)
C19 0.0480(11) 0.0541(13) 0.0464(11) -0.0040(10) 0.0137(9) 0.0012(9)
C20 0.0624(13) 0.0565(14) 0.0587(13) -0.0078(11) 0.0152(11) -0.0074(11)
C21 0.0637(14) 0.0823(18) 0.0519(13) -0.0124(13) 0.0082(11) -0.0085(12)
C22 0.0633(15) 0.099(2) 0.0526(14) 0.0060(14) 0.0038(11) 0.0050(13)
C23 0.0642(14) 0.0709(15) 0.0619(14) 0.0142(12) 0.0105(11) 0.0040(12)
C24 0.0502(12) 0.0540(13) 0.0482(11) 0.0010(10) 0.0145(9) -0.0019(9)
C25 0.0798(17) 0.0837(18) 0.0733(16) 0.0126(14) -0.0055(13) -0.0299(14)
C26 0.0620(14) 0.0597(14) 0.0520(13) -0.0031(11) 0.0034(11) -0.0062(10)
C27 0.0581(13) 0.0634(14) 0.0495(12) -0.0062(11) 0.0111(10) -0.0020(10)
C28 0.0784(17) 0.0942(19) 0.0520(14) -0.0003(15) 0.0118(12) -0.0106(13)
C29 0.092(2) 0.0873(19) 0.0720(17) 0.0051(16) 0.0306(15) -0.0084(14)
C30 0.0759(17) 0.0788(18) 0.0883(19) 0.0106(14) 0.0336(15) 0.0053(15)
C31 0.0611(14) 0.0718(16) 0.0687(15) 0.0015(12) 0.0101(12) 0.0079(13)
C32 0.0576(13) 0.0548(13) 0.0523(12) -0.0079(11) 0.0112(10) 0.0015(10)
C33 0.074(2) 0.222(5) 0.186(4) 0.023(3) 0.015(3) 0.002(4)
C34 0.076(2) 0.193(4) 0.101(2) 0.001(2) 0.0325(19) 0.001(2)
O3 0.0570(11) 0.200(2) 0.0485(10) 0.0021(12) 0.0141(8) 0.0075(12)
C9 0.046(2) 0.058(2) 0.0602(19) -0.006(2) 0.0167(18) 0.0037(15)
N1 0.069(2) 0.085(2) 0.0529(17) -0.035(3) 0.025(2) -0.0180(17)
N1' 0.087(6) 0.080(5) 0.064(5) 0.007(6) 0.011(5) -0.001(4)
N2 0.0596(11) 0.0748(13) 0.0414(10) 0.0014(10) 0.0206(8) 0.0033(9)
N3 0.0684(12) 0.0632(12) 0.0416(9) 0.0097(9) 0.0163(9) 0.0036(8)
N4 0.0693(12) 0.0603(13) 0.0808(14) 0.0053(10) 0.0250(11) 0.0026(11)
N5 0.0716(12) 0.0543(11) 0.0567(11) 0.0000(10) 0.0165(9) -0.0054(10)
N6 0.072(3) 0.071(2) 0.048(2) 0.0085(17) 0.0056(16) -0.0206(18)
C9' 0.058(7) 0.072(7) 0.095(7) 0.001(6) 0.038(6) 0.014(5)
N6' 0.094(8) 0.104(7) 0.042(6) 0.032(6) 0.001(5) -0.027(5)
N7 0.0567(10) 0.0528(11) 0.0524(10) 0.0019(8) 0.0084(8) -0.0010(8)
N8 0.0627(11) 0.0510(11) 0.0551(11) 0.0035(9) 0.0134(9) -0.0083(9)
N9 0.0606(11) 0.0733(13) 0.0480(10) -0.0008(10) 0.0052(8) -0.0087(9)
N10 0.0600(11) 0.0609(12) 0.0492(10) -0.0037(9) -0.0001(9) -0.0070(9)
O1 0.0732(11) 0.0650(11) 0.0787(11) 0.0020(9) 0.0088(10) -0.0030(9)
O2 0.108(2) 0.0499(15) 0.0483(13) 0.0081(17) 0.0188(16) 0.0026(10)
O2' 0.084(7) 0.053(6) 0.067(6) -0.005(6) 0.003(6) 0.003(4)

loop_
_atom_type_symbol
_atom_type_description
_atom_type_scat_dispersion_real
_atom_type_scat_dispersion_imag
_atom_type_scat_source
C C 0.0033 0.0016 'International Tables Vol C Tables 4.2.6.8 and 6.1.1.4'
H H 0.0000 0.0000 'International Tables Vol C Tables 4.2.6.8 and 6.1.1.4'
N N 0.0061 0.0033 'International Tables Vol C Tables 4.2.6.8 and 6.1.1.4'
O O 0.0106 0.0060 'International Tables Vol C Tables 4.2.6.8 and 6.1.1.4'

loop_
_geom_angle_atom_site_label_1
_geom_angle_atom_site_label_2
_geom_angle_atom_site_label_3
_geom_angle
_geom_angle_publ_flag
N1' C1 C2 127.5(5) no
C2 C1 N1 105.4(2) no
N1' C1 H1A 80.6 no
C2 C1 H1A 110.7 no
N1 C1 H1A 110.7 no
N1' C1 H1B 113.3 no
C2 C1 H1B 110.7 no
N1 C1 H1B 110.7 no
H1A C1 H1B 108.8 no
N1' C1 H1C 106.2 no
C2 C1 H1C 106.3 no
N1 C1 H1C 95.5 no
H1A C1 H1C 125.9 no
N1' C1 H1D 103.4 no
C2 C1 H1D 105.6 no
N1 C1 H1D 134.9 no
H1B C1 H1D 87.7 no
H1C C1 H1D 106.2 no
N3 C2 N2 112.79(19) no
N3 C2 C1 124.48(19) no
N2 C2 C1 122.6(2) no
N2 C3 C4 132.9(2) no
N2 C3 C8 105.03(18) no
C4 C3 C8 122.1(2) no
C5 C4 C3 116.9(2) no
C5 C4 H4 121.5 no
C3 C4 H4 121.5 no
C4 C5 C6 121.6(2) no
C4 C5 H5 119.2 no
C6 C5 H5 119.2 no
C7 C6 C5 121.6(2) no
C7 C6 H6 119.2 no
C5 C6 H6 119.2 no
C6 C7 C8 118.1(2) no
C6 C7 H7 121.0 no
C8 C7 H7 121.0 no
C7 C8 N3 130.69(19) no
C7 C8 C3 119.8(2) no
N3 C8 C3 109.50(19) no
N4 C10 N5 113.0(2) no
N4 C10 C9 121.4(3) no
N5 C10 C9 125.4(3) no
N4 C10 C9' 134.0(6) no
N5 C10 C9' 110.3(6) no
C16 C11 N4 109.7(2) no
C16 C11 C12 120.0(2) no
N4 C11 C12 130.3(2) no
C13 C12 C11 117.7(2) no
C13 C12 H12 121.2 no
C11 C12 H12 121.2 no
C12 C13 C14 121.8(2) no
C12 C13 H13 119.1 no
C14 C13 H13 119.1 no
C15 C14 C13 121.3(3) no
C15 C14 H14 119.3 no
C13 C14 H14 119.3 no
C14 C15 C16 117.4(2) no
C14 C15 H15 121.3 no
C16 C15 H15 121.3 no
C15 C16 N5 132.8(2) no
C15 C16 C11 121.8(2) no
N5 C16 C11 105.4(2) no
N6' C17 C18 113.3(7) no
N6 C17 C18 112.4(3) no
N6' C17 H17A 128.9 no
N6 C17 H17A 109.1 no
C18 C17 H17A 109.1 no
N6' C17 H17B 83.8 no
N6 C17 H17B 109.1 no
C18 C17 H17B 109.1 no
H17A C17 H17B 107.9 no
N6' C17 H17C 113.5 no
N6 C17 H17C 89.7 no
C18 C17 H17C 109.3 no
H17B C17 H17C 125.7 no
N6' C17 H17D 103.2 no
N6 C17 H17D 125.6 no
C18 C17 H17D 109.2 no
H17A C17 H17D 88.0 no
H17C C17 H17D 108.0 no
N7 C18 N8 113.15(18) no
N7 C18 C17 124.43(19) no
N8 C18 C17 122.4(2) no
C20 C19 N7 130.38(19) no
C20 C19 C24 119.82(19) no
N7 C19 C24 109.80(17) no
C21 C20 C19 118.2(2) no
C21 C20 H20 120.9 no
C19 C20 H20 120.9 no
C20 C21 C22 121.0(2) no
C20 C21 H21 119.5 no
C22 C21 H21 119.5 no
C23 C22 C21 121.9(2) no
C23 C22 H22 119.1 no
C21 C22 H22 119.1 no
C22 C23 C24 117.2(2) no
C22 C23 H23 121.4 no
C24 C23 H23 121.4 no
N8 C24 C23 132.9(2) no
N8 C24 C19 105.29(17) no
C23 C24 C19 121.81(19) no
N6' C25 C26 100.5(6) no
N6 C25 C26 114.6(3) no
N6' C25 H25A 93.8 no
N6 C25 H25A 108.6 no
C26 C25 H25A 108.6 no
N6' C25 H25B 135.2 no
N6 C25 H25B 108.6 no
C26 C25 H25B 108.6 no
H25A C25 H25B 107.6 no
N6' C25 H25C 105.7 no
N6 C25 H25C 117.2 no
C26 C25 H25C 110.8 no
H25B C25 H25C 94.9 no
N6' C25 H25D 118.6 no
N6 C25 H25D 91.9 no
C26 C25 H25D 111.6 no
H25A C25 H25D 120.8 no
H25C C25 H25D 109.1 no
N9 C26 N10 113.3(2) no
N9 C26 C25 125.1(2) no
N10 C26 C25 121.63(19) no
C32 C27 N9 109.55(18) no
C32 C27 C28 120.0(2) no
N9 C27 C28 130.4(2) no
C29 C28 C27 117.8(2) no
C29 C28 H28 121.1 no
C27 C28 H28 121.1 no
C28 C29 C30 121.2(2) no
C28 C29 H29 119.4 no
C30 C29 H29 119.4 no
C31 C30 C29 122.0(2) no
C31 C30 H30 119.0 no
C29 C30 H30 119.0 no
C30 C31 C32 117.1(2) no
C30 C31 H31 121.5 no
C32 C31 H31 121.5 no
N10 C32 C31 133.0(2) no
N10 C32 C27 105.12(19) no
C31 C32 C27 121.9(2) no
C34 C33 H33A 109.5 no
C34 C33 H33B 109.5 no
H33A C33 H33B 109.5 no
C34 C33 H33C 109.5 no
H33A C33 H33C 109.5 no
H33B C33 H33C 109.5 no
O3 C34 C33 113.6(3) no
O3 C34 H34A 108.8 no
C33 C34 H34A 108.8 no
O3 C34 H34B 108.8 no
C33 C34 H34B 108.8 no
H34A C34 H34B 107.7 no
C34 O3 H3 109(3) no
N1 C9 C10 106.0(3) no
N1 C9 H9A 110.5 no
C10 C9 H9A 110.5 no
N1 C9 H9B 110.5 no
C10 C9 H9B 110.5 no
H9A C9 H9B 108.7 no
C9 N1 C1 113.0(3) no
C9 N1 H1 113(2) no
C1 N1 H1 113(2) no
C9 N1 H1' 127(9) no
C1 N1 H1' 92(4) no
H1 N1 H1' 97(6) no
C9' N1' C1 108.7(8) no
C9' N1' H1' 84(6) no
C1 N1' H1' 84(6) no
C2 N2 C3 107.46(17) no
C2 N2 H2 128.0(15) no
C3 N2 H2 124.2(15) no
C2 N3 C8 105.21(16) no
C10 N4 C11 105.0(2) no
C10 N5 C16 106.94(18) no
C10 N5 H5A 128.0(16) no
C16 N5 H5A 125.0(16) no
C17 N6 C25 113.0(4) no
C17 N6 H6A 100(2) no
C25 N6 H6A 112(2) no
C17 N6 H6' 116(7) no
C25 N6 H6' 117(7) no
H6A N6 H6' 96(8) no
N1' C9' C10 116.4(9) no
N1' C9' H1 70.6(11) no
C10 C9' H1 113.0(15) no
N1' C9' H9C 108.2 no
C10 C9' H9C 108.2 no
H1 C9' H9C 134.0 no
N1' C9' H9D 108.2 no
C10 C9' H9D 108.2 no
H9C C9' H9D 107.3 no
C17 N6' C25 113.2(12) no
C17 N6' H6' 108(6) no
C25 N6' H6' 108(6) no
C18 N7 C19 104.81(17) no
C18 N8 C24 106.94(17) no
C18 N8 H8 125.5(15) no
C24 N8 H8 127.5(15) no
C26 N9 C27 104.75(18) no
C26 N10 C32 107.28(17) no
C26 N10 H10 123.1(15) no
C32 N10 H10 129.6(15) no
H1E O1 H1F 112.2(16) no
H2A O2 H2B 112.5(18) no
H2A O2 H2C 110(10) no
H2B O2 H2C 113(10) no
H2B O2 H2D 95(6) no
H2C O2 H2D 92(10) no
H2A O2' H2B 81(2) no
H2A O2' H2C 79(9) no
H2B O2' H2C 79(10) no
H2B O2' H2D 105(10) no
H2C O2' H2D 115(2) no

loop_
_geom_bond_atom_site_label_1
_geom_bond_atom_site_label_2
_geom_bond_distance
_geom_bond_publ_flag
C1 N1' 1.430(8) no
C1 C2 1.475(3) no
C1 N1 1.489(4) no
C1 H1A 0.9700 no
C1 H1B 0.9700 no
C1 H1C 0.9700 no
C1 H1D 0.9700 no
C2 N3 1.312(2) no
C2 N2 1.351(2) no
C3 N2 1.379(3) no
C3 C4 1.384(3) no
C3 C8 1.396(3) no
C4 C5 1.368(3) no
C4 H4 0.9300 no
C5 C6 1.390(3) no
C5 H5 0.9300 no
C6 C7 1.365(3) no
C6 H6 0.9300 no
C7 C8 1.387(3) no
C7 H7 0.9300 no
C8 N3 1.390(3) no
C10 N4 1.312(3) no
C10 N5 1.353(3) no
C10 C9 1.494(4) no
C10 C9' 1.525(8) no
C11 C16 1.388(3) no
C11 N4 1.391(3) no
C11 C12 1.393(3) no
C12 C13 1.368(3) no
C12 H12 0.9300 no
C13 C14 1.375(4) no
C13 H13 0.9300 no
C14 C15 1.375(3) no
C14 H14 0.9300 no
C15 C16 1.375(3) no
C15 H15 0.9300 no
C16 N5 1.382(3) no
C17 N6' 1.422(11) no
C17 N6 1.423(4) no
C17 C18 1.492(3) no
C17 H17A 0.9700 no
C17 H17B 0.9700 no
C17 H17C 0.9700 no
C17 H17D 0.9700 no
C18 N7 1.315(2) no
C18 N8 1.354(3) no
C19 C20 1.386(3) no
C19 N7 1.388(2) no
C19 C24 1.394(3) no
C20 C21 1.368(3) no
C20 H20 0.9300 no
C21 C22 1.387(3) no
C21 H21 0.9300 no
C22 C23 1.361(3) no
C22 H22 0.9300 no
C23 C24 1.381(3) no
C23 H23 0.9300 no
C24 N8 1.380(2) no
C25 N6' 1.456(11) no
C25 N6 1.458(4) no
C25 C26 1.490(3) no
C25 H25A 0.9700 no
C25 H25B 0.9700 no
C25 H25C 0.9695 no
C25 H25D 0.9713 no
C26 N9 1.305(2) no
C26 N10 1.348(3) no
C27 C32 1.392(3) no
C27 N9 1.393(3) no
C27 C28 1.394(3) no
C28 C29 1.376(3) no
C28 H28 0.9300 no
C29 C30 1.385(3) no
C29 H29 0.9300 no
C30 C31 1.368(3) no
C30 H30 0.9300 no
C31 C32 1.386(3) no
C31 H31 0.9300 no
C32 N10 1.373(3) no
C33 C34 1.402(4) no
C33 H33A 0.9600 no
C33 H33B 0.9600 no
C33 H33C 0.9600 no
C34 O3 1.385(3) no
C34 H34A 0.9700 no
C34 H34B 0.9700 no
O3 H3 0.831(10) no
C9 N1 1.461(5) no
C9 H9A 0.9700 no
C9 H9B 0.9700 no
N1 H1 0.862(10) no
N1 H1' 0.52(12) no
N1' C9' 1.426(10) no
N1' H1' 0.861(10) no
N2 H2 0.860(9) no
N5 H5A 0.847(10) no
N6 H6A 0.86(3) no
N6 H6' 0.860(10) no
C9' H9C 0.9700 no
C9' H9D 0.9700 no
N6' H6' 0.99(8) no
N8 H8 0.874(9) no
N10 H10 0.864(9) no
O1 H1E 0.833(10) no
O1 H1F 0.834(10) no
O2 H2A 0.830(10) no
O2 H2B 0.836(10) no
O2 H2C 0.64(16) no
O2 H2D 1.21(10) no
O2' H2A 1.05(3) no
O2' H2B 1.09(3) no
O2' H2C 0.822(10) no
O2' H2D 0.823(10) no

loop_
_geom_hbond_atom_site_label_D
_geom_hbond_atom_site_label_H
_geom_hbond_atom_site_label_A
_geom_hbond_site_symmetry_A
_geom_hbond_distance_DH
_geom_hbond_distance_HA
_geom_hbond_distance_DA
_geom_hbond_angle_DHA
_geom_hbond_publ_flag
N1' H1' N3 . 0.861(10) 2.44(4) 3.097(10) 134(4) yes
N2 H2 O3 . 0.860(9) 1.909(11) 2.756(2) 168(2) yes
N6' H6' O1 . 0.99(8) 2.597(16) 3.352(19) 133(8) yes
N8 H8 O1 . 0.874(9) 2.040(11) 2.902(2) 169(2) yes
N10 H10 O1 . 0.864(9) 2.159(12) 2.984(2) 159(2) yes
O2 H2A N7 . 0.830(10) 2.041(13) 2.862(3) 170(3) yes
O2' H2D N7 . 0.823(10) 1.881(16) 2.704(11) 178(16) yes
O3 H3 N9 1_655 0.831(10) 1.911(12) 2.732(2) 169(4) yes
N1' H1' O2' 2_666 0.861(10) 2.35(10) 3.045(15) 138(12) yes
N5 H5A O2' 2_666 0.847(10) 1.958(18) 2.758(12) 157(2) yes
N5 H5A O2 2_666 0.847(10) 2.060(11) 2.907(3) 178(2) yes
O1 H1E N4 2_656 0.833(10) 2.007(11) 2.836(3) 173(3) yes
O1 H1F N1' 1_556 0.834(10) 2.22(2) 2.835(10) 131(2) yes
O1 H1F O2' 2_667 0.834(10) 2.231(19) 2.941(11) 143(2) yes
O1 H1F N1 1_556 0.834(10) 2.616(18) 3.347(5) 147(2) yes
O2 H2B N3 2_666 0.836(10) 2.046(11) 2.881(3) 176(4) yes
O2' H2C N5 2_666 0.822(10) 2.31(13) 2.758(12) 115(12) yes
N1 H1 Cg1 2_755 0.862(10) 2.91(2) 3.632(5) 143(3) yes
C9' H9D Cg1 2_755 0.97 2.56 3.485(11) 159 yes
C30 H30 Cg1 1_556 0.93 2.91 3.661(3) 138 yes
C6 H6 Cg2 1_654 0.93 2.91 3.661(3) 139 yes
C7 H7 Cg3 1_654 0.93 2.93 3.758(3) 149 yes
C15 H15 Cg4 1_654 0.93 3.00 3.713(3) 135 yes
C23 H23 Cg5 1_556 0.93 2.88 3.600(3) 136 yes

loop_
_geom_torsion_atom_site_label_1
_geom_torsion_atom_site_label_2
_geom_torsion_atom_site_label_3
_geom_torsion_atom_site_label_4
_geom_torsion
_geom_torsion_publ_flag
N1' C1 C2 N3 -11.9(6) no
N1 C1 C2 N3 13.8(3) no
N1' C1 C2 N2 172.3(5) no
N1 C1 C2 N2 -162.1(3) no
N2 C3 C4 C5 178.2(2) no
C8 C3 C4 C5 -0.6(3) no
C3 C4 C5 C6 -0.7(4) no
C4 C5 C6 C7 1.2(4) no
C5 C6 C7 C8 -0.3(4) no
C6 C7 C8 N3 -179.2(2) no
C6 C7 C8 C3 -1.0(3) no
N2 C3 C8 C7 -177.62(19) no
C4 C3 C8 C7 1.5(3) no
N2 C3 C8 N3 0.9(2) no
C4 C3 C8 N3 -179.98(19) no
C16 C11 C12 C13 0.2(3) no
N4 C11 C12 C13 179.7(2) no
C11 C12 C13 C14 -0.4(3) no
C12 C13 C14 C15 0.3(4) no
C13 C14 C15 C16 0.1(4) no
C14 C15 C16 N5 -179.5(2) no
C14 C15 C16 C11 -0.3(3) no
N4 C11 C16 C15 -179.42(19) no
C12 C11 C16 C15 0.2(3) no
N4 C11 C16 N5 0.0(2) no
C12 C11 C16 N5 179.57(19) no
N6' C17 C18 N7 172.2(6) no
N6 C17 C18 N7 -158.1(3) no
N6' C17 C18 N8 -7.8(7) no
N6 C17 C18 N8 22.0(3) no
N7 C19 C20 C21 179.5(2) no
C24 C19 C20 C21 0.1(3) no
C19 C20 C21 C22 -0.4(3) no
C20 C21 C22 C23 0.1(4) no
C21 C22 C23 C24 0.3(4) no
C22 C23 C24 N8 -179.7(2) no
C22 C23 C24 C19 -0.6(3) no
C20 C19 C24 N8 179.74(18) no
N7 C19 C24 N8 0.3(2) no
C20 C19 C24 C23 0.4(3) no
N7 C19 C24 C23 -179.11(19) no
N6' C25 C26 N9 -159.6(7) no
N6 C25 C26 N9 176.5(3) no
N6' C25 C26 N10 19.3(7) no
N6 C25 C26 N10 -4.6(4) no
C32 C27 C28 C29 -1.3(4) no
N9 C27 C28 C29 179.9(2) no
C27 C28 C29 C30 0.0(4) no
C28 C29 C30 C31 0.8(4) no
C29 C30 C31 C32 -0.3(4) no
C30 C31 C32 N10 179.3(2) no
C30 C31 C32 C27 -1.1(3) no
N9 C27 C32 N10 0.7(2) no
C28 C27 C32 N10 -178.4(2) no
N9 C27 C32 C31 -179.0(2) no
C28 C27 C32 C31 1.9(3) no
N4 C10 C9 N1 172.8(3) no
N5 C10 C9 N1 -11.5(5) no
C9' C10 C9 N1 42.9(16) no
C10 C9 N1 C1 179.2(3) no
N1' C1 N1 C9 -54.9(9) no
C2 C1 N1 C9 166.1(3) no
C2 C1 N1' C9' 98.4(9) no
N1 C1 N1' C9' 45.6(8) no
N3 C2 N2 C3 -0.3(2) no
C1 C2 N2 C3 176.0(2) no
C4 C3 N2 C2 -179.3(2) no
C8 C3 N2 C2 -0.4(2) no
N2 C2 N3 C8 0.9(2) no
C1 C2 N3 C8 -175.3(2) no
C7 C8 N3 C2 177.2(2) no
C3 C8 N3 C2 -1.1(2) no
N5 C10 N4 C11 -0.2(2) no
C9 C10 N4 C11 176.0(3) no
C9' C10 N4 C11 -159.3(6) no
C16 C11 N4 C10 0.1(2) no
C12 C11 N4 C10 -179.4(2) no
N4 C10 N5 C16 0.2(3) no
C9 C10 N5 C16 -175.8(3) no
C9' C10 N5 C16 164.3(5) no
C15 C16 N5 C10 179.2(2) no
C11 C16 N5 C10 -0.1(2) no
N6' C17 N6 C25 -68.5(17) no
C18 C17 N6 C25 -166.3(3) no
N6' C25 N6 C17 68.4(17) no
C26 C25 N6 C17 130.9(3) no
C2 C1 N1 C9 166.1(7) yes
C10 C9 N1 C1 179.2(7) yes
C2 C1 N1' C9' 98.3(7) yes
C10 C9' N1' C1 -169.3(7) yes
C18 C17 N6 C25 -166.3(7) yes
C26 C25 N6 C17 130.9(7) yes
C18 C17 N6' C25 162.9(7) yes
C26 C25 N6' C17 166.4(7) yes
N4 C10 C9' N1' -128.8(9) no
N5 C10 C9' N1' 71.7(11) no
C9 C10 C9' N1' -63.3(14) no
N6 C17 N6' C25 69.0(13) no
C18 C17 N6' C25 163.0(7) no
N6 C25 N6' C17 -68.7(13) no
C26 C25 N6' C17 166.4(8) no
N8 C18 N7 C19 0.6(2) no
C17 C18 N7 C19 -179.37(19) no
C20 C19 N7 C18 -179.9(2) no
C24 C19 N7 C18 -0.5(2) no
N7 C18 N8 C24 -0.4(2) no
C17 C18 N8 C24 179.52(19) no
C23 C24 N8 C18 179.3(2) no
C19 C24 N8 C18 0.1(2) no
N10 C26 N9 C27 -0.8(3) no
C25 C26 N9 C27 178.2(2) no
C32 C27 N9 C26 0.1(2) no
C28 C27 N9 C26 179.0(2) no
N9 C26 N10 C32 1.3(3) no
C25 C26 N10 C32 -177.8(2) no
C31 C32 N10 C26 178.5(2) no
C27 C32 N10 C26 -1.2(2) no
